data_7037257
loop_
_publ_author_name
'Musina, E. I.'
'Shamsieva, A. V.'
'Strelnik, I. D.'
'Gerasimova, T. P.'
'Krivolapov, D. B.'
'Kolesnikov, I. E.'
'Grachova, E. V.'
'Tunik, S. P.'
'Bannwarth, C.'
'Grimme, S.'
'Katsyuba, S. A.'
'Karasik, A. A.'
'Sinyashin, O. G.'

_publ_section_title
;
 Synthesis of novel pyridyl containing phospholanes and their polynuclear
 luminescent copper(i) complexes.
;
_journal_issue 5
_journal_name_full 'Dalton transactions (Cambridge, England : 2003)'
_journal_page_first 2250
_journal_page_last 2260
_journal_paper_doi 10.1039/c5dt03346b
_journal_volume 45
_journal_year 2016
_chemical_formula_moiety 'C20 H28 Cu4 I4 N2 P2'
_chemical_formula_sum 'C20 H28 Cu4 I4 N2 P2'
_chemical_formula_weight 1120.14
_chemical_name_systematic
;
 ?
;
_space_group_crystal_system monoclinic
_space_group_IT_number 14
_space_group_name_Hall '-P 2ybc'
_space_group_name_H-M_alt 'P 1 21/c 1'
_symmetry_space_group_name_Hall '-P 2ybc'
_symmetry_space_group_name_H-M 'P 1 21/c 1'
_atom_sites_solution_hydrogens geom
_audit_creation_method SHELXL-2013
_audit_update_record
;
2015-11-09 deposited with the CCDC.
2015-11-16 downloaded from the CCDC.
;
_cell_angle_alpha 90
_cell_angle_beta 105.994(9)
_cell_angle_gamma 90
_cell_formula_units_Z 2
_cell_length_a 9.662(5)
_cell_length_b 17.858(8)
_cell_length_c 9.108(5)
_cell_measurement_reflns_used 1782
_cell_measurement_temperature 296(2)
_cell_measurement_theta_max 20.64
_cell_measurement_theta_min 2.59
_cell_volume 1510.7(13)
_computing_cell_refinement 'Bruker SAINT'
_computing_data_collection 'Bruker APEX2'
_computing_data_reduction 'Bruker SAINT'
_computing_structure_refinement 'SHELXL-2013 (Sheldrick, 2013)'
_computing_structure_solution 'SHELXS-97 (Sheldrick, 2008)'
_diffrn_ambient_temperature 296(2)
_diffrn_measured_fraction_theta_full 0.998
_diffrn_measured_fraction_theta_max 0.997
_diffrn_measurement_device_type 'Bruker APEX-II CCD'
_diffrn_measurement_method \w-scan
_diffrn_radiation_type MoK\a
_diffrn_radiation_wavelength 0.71073
_diffrn_reflns_av_unetI/netI 0.1697
_diffrn_reflns_laue_measured_fraction_full 0.998
_diffrn_reflns_laue_measured_fraction_max 0.997
_diffrn_reflns_point_group_measured_fraction_full 0.998
_diffrn_reflns_point_group_measured_fraction_max 0.997
_diffrn_reflns_theta_full 25.242
_diffrn_reflns_theta_max 26.000
_diffrn_reflns_theta_min 2.193
_diffrn_source 'sealed X-ray tube'
_diffrn_source_type BrukerSmartApex2
_exptl_absorpt_coefficient_mu 6.983
_exptl_absorpt_correction_T_max 0.722
_exptl_absorpt_correction_T_min 0.542
_exptl_absorpt_correction_type multi-scan
_exptl_absorpt_process_details SADABS
_exptl_crystal_colour colorles
_exptl_crystal_density_diffrn 2.462
_exptl_crystal_description prism
_exptl_crystal_F_000 1040
_exptl_crystal_size_max 0.100
_exptl_crystal_size_mid 0.100
_exptl_crystal_size_min 0.050
_refine_diff_density_max 2.797
_refine_diff_density_min -2.221
_refine_diff_density_rms 0.524
_refine_ls_extinction_method none
_refine_ls_goodness_of_fit_ref 1.167
_refine_ls_hydrogen_treatment constr
_refine_ls_matrix_type full
_refine_ls_number_parameters 153
_refine_ls_number_reflns 2958
_refine_ls_number_restraints 132
_refine_ls_restrained_S_all 1.141
_refine_ls_R_factor_all 0.2538
_refine_ls_R_factor_gt 0.1363
_refine_ls_shift/su_max 0.000
_refine_ls_shift/su_mean 0.000
_refine_ls_structure_factor_coef Fsqd
_refine_ls_weighting_details 'w=1/[\s^2^(Fo^2^)+(0.1870P)^2^+65.4883P] where P=(Fo^2^+2Fc^2^)/3'
_refine_ls_weighting_scheme calc
_refine_ls_wR_factor_gt 0.3513
_refine_ls_wR_factor_ref 0.4329
_reflns_Friedel_coverage 0.000
_reflns_number_gt 1341
_reflns_number_total 2958
_reflns_threshold_expression 'I > 2\s(I)'
_cod_data_source_file c5dt03346b2.cif
_cod_data_source_block shelx
_cod_depositor_comments 'Adding full bibliography for 7037255--7037257.cif.'
_cod_original_cell_volume 1511(2)
_cod_database_code 7037257
_shelx_space_group_comment
;
The symmetry employed for this shelxl refinement is uniquely defined
by the following loop, which should always be used as a source of
symmetry information in preference to the above space-group names.
They are only intended as comments.
;
_shelx_estimated_absorpt_t_min 0.542
_shelx_estimated_absorpt_t_max 0.722
_shelxl_version_number 2013-3

loop_
_space_group_symop_operation_xyz
'x, y, z'
'-x, y+1/2, -z+1/2'
'-x, -y, -z'
'x, -y-1/2, z-1/2'

loop_
_atom_site_label
_atom_site_type_symbol
_atom_site_fract_x
_atom_site_fract_y
_atom_site_fract_z
_atom_site_U_iso_or_equiv
_atom_site_adp_type
_atom_site_occupancy
_atom_site_site_symmetry_order
_atom_site_calc_flag
_atom_site_refinement_flags_posn
_atom_site_refinement_flags_adp
_atom_site_refinement_flags_occupancy
_atom_site_disorder_assembly
_atom_site_disorder_group
N1 N 0.401(2) 0.8793(12) 0.282(3) 0.060(9) Uani 1 1 d G . . . .
C6 C 0.439(2) 0.8083(13) 0.342(3) 0.066(10) Uani 1 1 d G U . . .
H6 H 0.5261 0.7870 0.3382 0.079 Uiso 1 1 calc R U . . .
C5 C 0.347(3) 0.7690(10) 0.407(3) 0.053(8) Uani 1 1 d G U . . .
H5 H 0.3725 0.7215 0.4477 0.063 Uiso 1 1 calc R U . . .
C4 C 0.217(2) 0.8008(12) 0.413(3) 0.044(7) Uani 1 1 d G U . . .
C3 C 0.180(2) 0.8718(12) 0.353(3) 0.053(8) Uani 1 1 d G U . . .
H3 H 0.0927 0.8930 0.3562 0.063 Uiso 1 1 calc R U . . .
C2 C 0.272(3) 0.9110(10) 0.287(3) 0.045(8) Uani 1 1 d G U . . .
Cu1 Cu 0.6643(7) 0.9649(4) -0.0214(6) 0.0771(18) Uani 1 1 d . . . . .
Cu2 Cu 0.5296(7) 0.9247(3) 0.1662(8) 0.0809(19) Uani 1 1 d . . . . .
P1 P 0.2443(10) 1.0067(6) 0.2140(10) 0.046(2) Uani 1 1 d . . . . .
C11 C 0.116(5) 0.759(2) 0.489(5) 0.070(11) Uani 1 1 d . U . . .
H11A H 0.1147 0.7069 0.4643 0.104 Uiso 1 1 calc R U . . .
H11B H 0.0206 0.7793 0.4525 0.104 Uiso 1 1 calc R U . . .
H11C H 0.1497 0.7654 0.5977 0.104 Uiso 1 1 calc R U . . .
C10 C 0.059(4) 1.031(2) 0.206(4) 0.054(10) Uani 1 1 d D . . . .
H101 H 0.0038 1.0410 0.1013 0.065 Uiso 0.42(6) 1 calc R U P A 1
H102 H 0.0127 0.9897 0.2444 0.065 Uiso 0.42(6) 1 calc R U P A 1
H103 H 0.0207 1.0663 0.1242 0.065 Uiso 0.58(6) 1 calc R U P A 2
H104 H -0.0013 0.9861 0.1860 0.065 Uiso 0.58(6) 1 calc R U P A 2
I2 I 0.6389(3) 1.06337(15) 0.1907(3) 0.0556(9) Uani 1 1 d . . . . .
C9 C 0.067(11) 1.101(4) 0.306(9) 0.063(13) Uani 0.42(6) 1 d D U P A 1
H9A H 0.0961 1.1448 0.2595 0.075 Uiso 0.42(6) 1 calc R U P A 1
H9B H -0.0237 1.1107 0.3289 0.075 Uiso 0.42(6) 1 calc R U P A 1
C8 C 0.184(6) 1.076(7) 0.449(9) 0.065(13) Uani 0.42(6) 1 d D U P A 1
H8A H 0.1594 1.0286 0.4882 0.079 Uiso 0.42(6) 1 calc R U P A 1
H8B H 0.2017 1.1132 0.5287 0.079 Uiso 0.42(6) 1 calc R U P A 1
C9A C 0.059(7) 1.065(4) 0.361(6) 0.067(12) Uani 0.58(6) 1 d D U P A 2
H9A1 H 0.0653 1.0260 0.4366 0.081 Uiso 0.58(6) 1 calc R U P A 2
H9A2 H -0.0284 1.0935 0.3519 0.081 Uiso 0.58(6) 1 calc R U P A 2
C8A C 0.192(5) 1.116(3) 0.406(10) 0.065(12) Uani 0.58(6) 1 d D U P A 2
H8A1 H 0.1790 1.1602 0.3411 0.078 Uiso 0.58(6) 1 calc R U P A 2
H8A2 H 0.2107 1.1325 0.5118 0.078 Uiso 0.58(6) 1 calc R U P A 2
C7 C 0.315(4) 1.067(2) 0.385(5) 0.061(11) Uani 1 1 d D . . . .
H71 H 0.3948 1.0427 0.4581 0.073 Uiso 0.42(6) 1 calc R U P A 1
H72 H 0.3468 1.1149 0.3564 0.073 Uiso 0.42(6) 1 calc R U P A 1
H71A H 0.3526 1.0358 0.4743 0.073 Uiso 0.58(6) 1 calc R U P A 2
H72A H 0.3928 1.0979 0.3706 0.073 Uiso 0.58(6) 1 calc R U P A 2
I1 I 0.7377(3) 0.83605(16) 0.1158(3) 0.0624(9) Uani 1 1 d . . . . .

loop_
_atom_site_aniso_label
_atom_site_aniso_U_11
_atom_site_aniso_U_22
_atom_site_aniso_U_33
_atom_site_aniso_U_23
_atom_site_aniso_U_13
_atom_site_aniso_U_12
N1 0.07(2) 0.06(2) 0.040(18) -0.003(15) 0.001(16) -0.015(17)
C6 0.066(10) 0.066(10) 0.066(10) -0.0001(10) 0.018(3) 0.0000(10)
C5 0.053(8) 0.053(8) 0.053(8) 0.0000(10) 0.015(2) 0.0000(10)
C4 0.044(7) 0.044(7) 0.044(7) 0.0000(10) 0.012(2) -0.0001(10)
C3 0.053(8) 0.053(8) 0.053(8) 0.0000(10) 0.014(2) 0.0000(10)
C2 0.045(8) 0.045(8) 0.044(8) 0.0000(10) 0.012(2) 0.0000(10)
Cu1 0.094(5) 0.094(4) 0.053(3) 0.017(3) 0.037(3) 0.014(3)
Cu2 0.071(4) 0.085(4) 0.102(5) 0.008(3) 0.050(4) 0.001(3)
P1 0.040(5) 0.065(6) 0.032(5) -0.003(4) 0.008(4) 0.001(4)
C11 0.070(11) 0.070(11) 0.070(11) 0.000(2) 0.020(4) 0.000(2)
C10 0.05(2) 0.06(2) 0.04(2) -0.015(18) 0.001(17) 0.007(19)
I2 0.0501(16) 0.0692(18) 0.0443(14) -0.0042(12) 0.0077(11) -0.0035(13)
C9 0.063(13) 0.063(13) 0.063(13) 0.0000(10) 0.017(4) 0.0000(10)
C8 0.065(13) 0.065(13) 0.065(13) 0.0000(10) 0.018(4) 0.0000(10)
C9A 0.067(12) 0.067(12) 0.067(12) 0.0000(10) 0.019(3) 0.0000(10)
C8A 0.065(12) 0.065(12) 0.065(12) 0.0000(10) 0.018(3) 0.0000(10)
C7 0.03(2) 0.09(3) 0.06(2) -0.01(2) 0.001(17) -0.006(19)
I1 0.0539(18) 0.075(2) 0.0558(17) 0.0038(14) 0.0115(12) 0.0088(14)

loop_
_atom_type_symbol
_atom_type_description
_atom_type_scat_dispersion_real
_atom_type_scat_dispersion_imag
_atom_type_scat_source
C C 0.0033 0.0016 'International Tables Vol C Tables 4.2.6.8 and 6.1.1.4'
H H 0.0000 0.0000 'International Tables Vol C Tables 4.2.6.8 and 6.1.1.4'
N N 0.0061 0.0033 'International Tables Vol C Tables 4.2.6.8 and 6.1.1.4'
P P 0.1023 0.0942 'International Tables Vol C Tables 4.2.6.8 and 6.1.1.4'
Cu Cu 0.3201 1.2651 'International Tables Vol C Tables 4.2.6.8 and 6.1.1.4'
I I -0.4742 1.8119 'International Tables Vol C Tables 4.2.6.8 and 6.1.1.4'

loop_
_geom_angle_atom_site_label_1
_geom_angle_atom_site_label_2
_geom_angle_atom_site_label_3
_geom_angle
_geom_angle_site_symmetry_1
_geom_angle_site_symmetry_3
C6 N1 C2 120.0 . .
C6 N1 Cu2 116.3(13) . .
C2 N1 Cu2 123.2(13) . .
C5 C6 N1 120.0 . .
C6 C5 C4 120.0 . .
C3 C4 C5 120.0 . .
C3 C4 C11 119(2) . .
C5 C4 C11 121(2) . .
C4 C3 C2 120.0 . .
C3 C2 N1 120.0 . .
C3 C2 P1 125.7(13) . .
N1 C2 P1 114.2(13) . .
P1 Cu1 Cu2 171.4(4) 3_675 .
P1 Cu1 I1 117.5(4) 3_675 .
Cu2 Cu1 I1 63.2(2) . .
P1 Cu1 I2 123.6(4) 3_675 .
Cu2 Cu1 I2 62.0(2) . .
I1 Cu1 I2 107.4(2) . .
P1 Cu1 Cu2 80.0(3) 3_675 3_675
Cu2 Cu1 Cu2 96.7(3) . 3_675
I1 Cu1 Cu2 154.8(3) . 3_675
I2 Cu1 Cu2 72.1(2) . 3_675
P1 Cu1 I2 100.3(3) 3_675 3_675
Cu2 Cu1 I2 71.5(2) . 3_675
I1 Cu1 I2 101.4(2) . 3_675
I2 Cu1 I2 102.4(2) . 3_675
Cu2 Cu1 I2 55.49(19) 3_675 3_675
N1 Cu2 Cu1 168.6(7) . .
N1 Cu2 I2 128.1(7) . .
Cu1 Cu2 I2 61.8(2) . .
N1 Cu2 I1 116.7(7) . .
Cu1 Cu2 I1 60.2(2) . .
I2 Cu2 I1 105.2(2) . .
N1 Cu2 Cu1 95.9(7) . 3_675
Cu1 Cu2 Cu1 83.3(3) . 3_675
I2 Cu2 Cu1 65.4(2) . 3_675
I1 Cu2 Cu1 140.4(3) . 3_675
C10 P1 C2 106.0(16) . .
C10 P1 C7 91.8(15) . .
C2 P1 C7 104.6(16) . .
C10 P1 Cu1 120.8(13) . 3_675
C2 P1 Cu1 116.8(9) . 3_675
C7 P1 Cu1 113.1(14) . 3_675
C9A C10 P1 108(3) . .
C9 C10 P1 106(4) . .
Cu1 I2 Cu2 56.19(19) . .
Cu1 I2 Cu1 77.6(2) . 3_675
Cu2 I2 Cu1 59.12(19) . 3_675
C8 C9 C10 100(6) . .
C9 C8 C7 102(6) . .
C10 C9A C8A 106(4) . .
C7 C8A C9A 104(4) . .
C8 C7 P1 103(5) . .
C8A C7 P1 109(3) . .
Cu1 I1 Cu2 56.56(19) . .

loop_
_geom_bond_atom_site_label_1
_geom_bond_atom_site_label_2
_geom_bond_distance
_geom_bond_site_symmetry_2
N1 C6 1.3900 .
N1 C2 1.3900 .
N1 Cu2 2.004(18) .
C6 C5 1.3900 .
C5 C4 1.3900 .
C4 C3 1.3900 .
C4 C11 1.54(5) .
C3 C2 1.3900 .
C2 P1 1.825(19) .
Cu1 P1 2.229(11) 3_675
Cu1 Cu2 2.520(8) .
Cu1 I1 2.621(7) .
Cu1 I2 2.673(7) .
Cu1 Cu2 2.789(9) 3_675
Cu1 I2 2.954(8) 3_675
Cu2 I2 2.677(7) .
Cu2 I1 2.696(7) .
Cu2 Cu1 2.789(9) 3_675
P1 C10 1.83(4) .
P1 C7 1.86(4) .
P1 Cu1 2.229(11) 3_675
C10 C9A 1.54(2) .
C10 C9 1.54(2) .
I2 Cu1 2.954(8) 3_675
C9 C8 1.54(2) .
C8 C7 1.54(2) .
C9A C8A 1.54(2) .
C8A C7 1.54(2) .
